data_2232528
loop_
_publ_author_name
'Betz, Richard'
'Gerber, Thomas'
'Hosten, Eric'
'Siddegowda, Maravanahalli S.'
'Yathirajan, Hemmige S.'

_publ_section_title
;
 3-Chloro-<i>N</i>-(4-methoxyphenyl)propanamide
;
_journal_coeditor_code ZJ2028
_journal_issue 11
_journal_name_full 'Acta Crystallographica Section E'
_journal_page_first o2868
_journal_paper_doi 10.1107/S1600536811040682
_journal_volume 67
_journal_year 2011
_chemical_formula_iupac 'C10 H12 Cl N O2'
_chemical_formula_moiety 'C10 H12 Cl N O2'
_chemical_formula_sum 'C10 H12 Cl N O2'
_chemical_formula_weight 213.66
_chemical_melting_point_gt 388
_chemical_melting_point_lt 391
_chemical_name_systematic
;
3-Chloro-<i>N</i>-(4-methoxyphenyl)propanamide
;
_space_group_IT_number 61
_symmetry_cell_setting orthorhombic
_symmetry_space_group_name_Hall '-P 2ac 2ab'
_symmetry_space_group_name_H-M 'P b c a'
_atom_sites_solution_hydrogens geom
_atom_sites_solution_primary direct
_atom_sites_solution_secondary difmap
_audit_creation_method SHELXL-97
_cell_angle_alpha 90.00
_cell_angle_beta 90.00
_cell_angle_gamma 90.00
_cell_formula_units_Z 8
_cell_length_a 9.6326(3)
_cell_length_b 8.6650(2)
_cell_length_c 25.7944(8)
_cell_measurement_reflns_used 9900
_cell_measurement_temperature 200(2)
_cell_measurement_theta_max 28.28
_cell_measurement_theta_min 2.37
_cell_volume 2152.97(11)
_computing_cell_refinement 'SAINT (Bruker, 2010)'
_computing_data_collection 'APEX2 (Bruker, 2010)'
_computing_data_reduction 'SAINT (Bruker, 2010)'
_computing_molecular_graphics 'ORTEP-3 (Farrugia, 1997) and Mercury (Macrae <i>et al.</i>, 2008)'
_computing_publication_material 'SHELXL97 (Sheldrick, 2008) and PLATON (Spek, 2009)'
_computing_structure_refinement 'SHELXL97 (Sheldrick, 2008)'
_computing_structure_solution 'SHELXS97 (Sheldrick, 2008)'
_diffrn_ambient_temperature 200(2)
_diffrn_measured_fraction_theta_full 0.996
_diffrn_measured_fraction_theta_max 0.996
_diffrn_measurement_device_type 'Bruker APEXII CCD'
_diffrn_measurement_method '\f and \w'
_diffrn_radiation_monochromator graphite
_diffrn_radiation_source 'fine-focus sealed tube'
_diffrn_radiation_type MoK\a
_diffrn_radiation_wavelength 0.71073
_diffrn_reflns_av_R_equivalents 0.0162
_diffrn_reflns_av_sigmaI/netI 0.0096
_diffrn_reflns_limit_h_max 12
_diffrn_reflns_limit_h_min -11
_diffrn_reflns_limit_k_max 8
_diffrn_reflns_limit_k_min -11
_diffrn_reflns_limit_l_max 34
_diffrn_reflns_limit_l_min -34
_diffrn_reflns_number 19180
_diffrn_reflns_theta_full 28.32
_diffrn_reflns_theta_max 28.32
_diffrn_reflns_theta_min 2.64
_exptl_absorpt_coefficient_mu 0.329
_exptl_absorpt_correction_T_max 1.0000
_exptl_absorpt_correction_T_min 0.9205
_exptl_absorpt_correction_type multi-scan
_exptl_absorpt_process_details '(SADABS; Bruker, 2008)'
_exptl_crystal_colour violet
_exptl_crystal_density_diffrn 1.318
_exptl_crystal_density_method 'not measured'
_exptl_crystal_description block
_exptl_crystal_F_000 896
_exptl_crystal_size_max 0.528
_exptl_crystal_size_mid 0.497
_exptl_crystal_size_min 0.39
_refine_diff_density_max 0.278
_refine_diff_density_min -0.328
_refine_ls_extinction_method none
_refine_ls_goodness_of_fit_ref 1.074
_refine_ls_hydrogen_treatment mixed
_refine_ls_matrix_type full
_refine_ls_number_parameters 132
_refine_ls_number_reflns 2668
_refine_ls_number_restraints 0
_refine_ls_restrained_S_all 1.074
_refine_ls_R_factor_all 0.0398
_refine_ls_R_factor_gt 0.0355
_refine_ls_shift/su_max 0.001
_refine_ls_shift/su_mean 0.000
_refine_ls_structure_factor_coef Fsqd
_refine_ls_weighting_details 'calc w=1/[\s^2^(Fo^2^)+(0.0406P)^2^+0.8819P] where P=(Fo^2^+2Fc^2^)/3'
_refine_ls_weighting_scheme calc
_refine_ls_wR_factor_gt 0.0919
_refine_ls_wR_factor_ref 0.0955
_reflns_number_gt 2401
_reflns_number_total 2668
_reflns_threshold_expression I>2\s(I)
_cod_data_source_file zj2028.cif
_cod_data_source_block I
_cod_database_code 2232528
_cod_database_fobs_code 2232528

loop_
_symmetry_equiv_pos_as_xyz
'x, y, z'
'-x+1/2, -y, z+1/2'
'x+1/2, -y+1/2, -z'
'-x, y+1/2, -z+1/2'
'-x, -y, -z'
'x-1/2, y, -z-1/2'
'-x-1/2, y-1/2, z'
'x, -y-1/2, z-1/2'

loop_
_atom_site_type_symbol
_atom_site_label
_atom_site_fract_x
_atom_site_fract_y
_atom_site_fract_z
_atom_site_U_iso_or_equiv
_atom_site_adp_type
_atom_site_calc_flag
_atom_site_refinement_flags
_atom_site_occupancy
_atom_site_symmetry_multiplicity
Cl Cl1 0.63232(4) 0.05020(5) 0.363132(15) 0.05120(13) Uani d . 1 1
O O1 0.45550(9) -0.07866(13) 0.24620(4) 0.0401(2) Uani d . 1 1
O O2 0.60693(14) 0.17364(14) 0.01725(4) 0.0571(3) Uani d . 1 1
N N1 0.67622(10) -0.06661(12) 0.21589(4) 0.0278(2) Uani d . 1 1
H H71 0.7614(19) -0.0778(18) 0.2253(6) 0.039(4) Uiso d . 1 1
C C1 0.58029(12) -0.10651(14) 0.25114(5) 0.0277(2) Uani d . 1 1
C C2 0.63650(13) -0.19487(15) 0.29700(5) 0.0333(3) Uani d . 1 1
H H2A 0.6160 -0.3059 0.2922 0.040 Uiso calc R 1 1
H H2B 0.7387 -0.1828 0.2980 0.040 Uiso calc R 1 1
C C3 0.57679(14) -0.14268(16) 0.34808(5) 0.0359(3) Uani d . 1 1
H H3A 0.6073 -0.2138 0.3759 0.043 Uiso calc R 1 1
H H3B 0.4742 -0.1460 0.3464 0.043 Uiso calc R 1 1
C C4 0.7094(3) 0.2727(3) -0.00413(8) 0.0945(9) Uani d . 1 1
H H4A 0.7185 0.3650 0.0176 0.142 Uiso calc R 1 1
H H4B 0.6819 0.3030 -0.0393 0.142 Uiso calc R 1 1
H H4C 0.7986 0.2184 -0.0055 0.142 Uiso calc R 1 1
C C11 0.65289(11) 0.00051(13) 0.16640(4) 0.0257(2) Uani d . 1 1
C C12 0.53648(12) -0.03409(14) 0.13633(5) 0.0301(2) Uani d . 1 1
H H12 0.4654 -0.0985 0.1498 0.036 Uiso calc R 1 1
C C13 0.52506(13) 0.02579(15) 0.08680(5) 0.0344(3) Uani d . 1 1
H H13 0.4458 0.0022 0.0664 0.041 Uiso calc R 1 1
C C14 0.62854(15) 0.12028(15) 0.06655(5) 0.0367(3) Uani d . 1 1
C C15 0.74430(15) 0.15511(16) 0.09623(5) 0.0368(3) Uani d . 1 1
H H15 0.8154 0.2194 0.0827 0.044 Uiso calc R 1 1
C C16 0.75527(13) 0.09486(15) 0.14610(5) 0.0315(3) Uani d . 1 1
H H16 0.8344 0.1189 0.1665 0.038 Uiso calc R 1 1

loop_
_atom_site_aniso_label
_atom_site_aniso_U_11
_atom_site_aniso_U_22
_atom_site_aniso_U_33
_atom_site_aniso_U_12
_atom_site_aniso_U_13
_atom_site_aniso_U_23
Cl1 0.0490(2) 0.0532(2) 0.0513(2) -0.01414(17) -0.00088(16) -0.01065(16)
O1 0.0182(4) 0.0644(6) 0.0378(5) 0.0037(4) 0.0018(3) 0.0059(5)
O2 0.0822(8) 0.0580(7) 0.0312(5) -0.0186(6) -0.0137(5) 0.0072(5)
N1 0.0168(4) 0.0368(5) 0.0298(5) 0.0016(4) -0.0016(4) 0.0002(4)
C1 0.0203(5) 0.0319(5) 0.0308(5) -0.0004(4) 0.0000(4) -0.0018(5)
C2 0.0274(6) 0.0336(6) 0.0389(6) 0.0003(5) -0.0003(5) 0.0068(5)
C3 0.0330(6) 0.0398(7) 0.0350(6) -0.0080(5) 0.0002(5) 0.0094(5)
C4 0.141(2) 0.0964(17) 0.0463(10) -0.0596(17) -0.0198(12) 0.0292(11)
C11 0.0219(5) 0.0283(5) 0.0268(5) 0.0030(4) 0.0009(4) -0.0046(4)
C12 0.0240(5) 0.0326(6) 0.0337(6) -0.0012(4) -0.0024(4) -0.0044(5)
C13 0.0331(6) 0.0376(6) 0.0324(6) 0.0000(5) -0.0089(5) -0.0066(5)
C14 0.0501(8) 0.0333(6) 0.0268(5) -0.0015(6) -0.0033(5) -0.0043(5)
C15 0.0411(7) 0.0376(7) 0.0318(6) -0.0104(6) 0.0034(5) -0.0030(5)
C16 0.0266(5) 0.0364(6) 0.0315(5) -0.0051(5) -0.0003(5) -0.0058(5)

loop_
_atom_type_symbol
_atom_type_description
_atom_type_scat_dispersion_real
_atom_type_scat_dispersion_imag
_atom_type_scat_source
C C 0.0033 0.0016 'International Tables Vol C Tables 4.2.6.8 and 6.1.1.4'
H H 0.0000 0.0000 'International Tables Vol C Tables 4.2.6.8 and 6.1.1.4'
Cl Cl 0.1484 0.1585 'International Tables Vol C Tables 4.2.6.8 and 6.1.1.4'
N N 0.0061 0.0033 'International Tables Vol C Tables 4.2.6.8 and 6.1.1.4'
O O 0.0106 0.0060 'International Tables Vol C Tables 4.2.6.8 and 6.1.1.4'

loop_
_geom_angle_atom_site_label_1
_geom_angle_atom_site_label_2
_geom_angle_atom_site_label_3
_geom_angle
C14 O2 C4 117.35(13)
C1 N1 C11 127.26(10)
C1 N1 H71 115.8(11)
C11 N1 H71 116.8(11)
O1 C1 N1 123.45(11)
O1 C1 C2 122.01(11)
N1 C1 C2 114.50(10)
C3 C2 C1 113.33(10)
C3 C2 H2A 108.9
C1 C2 H2A 108.9
C3 C2 H2B 108.9
C1 C2 H2B 108.9
H2A C2 H2B 107.7
C2 C3 Cl1 110.75(9)
C2 C3 H3A 109.5
Cl1 C3 H3A 109.5
C2 C3 H3B 109.5
Cl1 C3 H3B 109.5
H3A C3 H3B 108.1
O2 C4 H4A 109.5
O2 C4 H4B 109.5
H4A C4 H4B 109.5
O2 C4 H4C 109.5
H4A C4 H4C 109.5
H4B C4 H4C 109.5
C16 C11 C12 119.28(11)
C16 C11 N1 117.98(10)
C12 C11 N1 122.57(11)
C13 C12 C11 119.76(11)
C13 C12 H12 120.1
C11 C12 H12 120.1
C12 C13 C14 120.69(11)
C12 C13 H13 119.7
C14 C13 H13 119.7
O2 C14 C15 124.19(13)
O2 C14 C13 116.00(12)
C15 C14 C13 119.80(12)
C14 C15 C16 119.33(12)
C14 C15 H15 120.3
C16 C15 H15 120.3
C11 C16 C15 121.13(11)
C11 C16 H16 119.4
C15 C16 H16 119.4

loop_
_geom_bond_atom_site_label_1
_geom_bond_atom_site_label_2
_geom_bond_distance
Cl1 C3 1.7973(14)
O1 C1 1.2326(14)
O2 C14 1.3690(16)
O2 C4 1.419(2)
N1 C1 1.3416(15)
N1 C11 1.4207(15)
N1 H71 0.861(18)
C1 C2 1.5096(17)
C2 C3 1.5070(18)
C2 H2A 0.9900
C2 H2B 0.9900
C3 H3A 0.9900
C3 H3B 0.9900
C4 H4A 0.9800
C4 H4B 0.9800
C4 H4C 0.9800
C11 C16 1.3838(17)
C11 C12 1.3961(16)
C12 C13 1.3832(18)
C12 H12 0.9500
C13 C14 1.3917(19)
C13 H13 0.9500
C14 C15 1.3858(19)
C15 C16 1.3923(18)
C15 H15 0.9500
C16 H16 0.9500

loop_
_geom_hbond_atom_site_label_D
_geom_hbond_atom_site_label_H
_geom_hbond_atom_site_label_A
_geom_hbond_site_symmetry_A
_geom_hbond_distance_DH
_geom_hbond_distance_HA
_geom_hbond_distance_DA
_geom_hbond_angle_DHA
N1 H71 O1 6_656 0.861(18) 2.009(18) 2.8643(13) 172.1(15)
C2 H2B O1 6_656 0.99 2.55 3.4203(15) 147.3

loop_
_geom_torsion_atom_site_label_1
_geom_torsion_atom_site_label_2
_geom_torsion_atom_site_label_3
_geom_torsion_atom_site_label_4
_geom_torsion
C11 N1 C1 O1 -5.5(2)
C11 N1 C1 C2 172.15(11)
O1 C1 C2 C3 -45.01(17)
N1 C1 C2 C3 137.26(11)
C1 C2 C3 Cl1 -66.96(12)
C1 N1 C11 C16 151.11(12)
C1 N1 C11 C12 -33.70(18)
C16 C11 C12 C13 0.14(18)
N1 C11 C12 C13 -174.99(11)
C11 C12 C13 C14 0.03(19)
C4 O2 C14 C15 -0.9(2)
C4 O2 C14 C13 178.85(18)
C12 C13 C14 O2 -179.87(12)
C12 C13 C14 C15 -0.1(2)
O2 C14 C15 C16 179.73(13)
C13 C14 C15 C16 -0.1(2)
C12 C11 C16 C15 -0.27(18)
N1 C11 C16 C15 175.08(11)
C14 C15 C16 C11 0.2(2)

loop_
_cod_related_entry_id
_cod_related_entry_database
_cod_related_entry_code
1 ChemSpider 463438
